data_1573083
loop_
_publ_author_name
'Reichenauer, Florian'
'Naumann, Robert'
'F\"orster, Christoph'
'Kitzmann, Winald Robert Robert'
'Reponen, Antti-Pekka M.'
'Feldmann, Sascha'
'Heinze, Katja'

_publ_section_title
;
 Bridge Editing of Spin-Flip Emitters gives Insight into Excited State
 Energies and Dynamics
;
_journal_name_full 'Chemical Science'
_journal_paper_doi 10.1039/D4SC05860G
_journal_year 2024
_chemical_formula_sum 'C35.5 H27 Cr F9 N7 O9.5 S7'
_chemical_formula_weight 1151.06
_space_group_crystal_system monoclinic
_space_group_IT_number 14
_space_group_name_Hall '-P 2yn'
_space_group_name_H-M_alt 'P 1 21/n 1'
_atom_sites_solution_hydrogens geom
_audit_creation_method SHELXL-2018/3
_audit_update_record
;
2024-08-29 deposited with the CCDC.	2024-11-10 downloaded from the CCDC.
;
_cell_angle_alpha 90
_cell_angle_beta 93.810(2)
_cell_angle_gamma 90
_cell_formula_units_Z 4
_cell_length_a 14.7224(3)
_cell_length_b 13.3391(3)
_cell_length_c 22.8690(5)
_cell_measurement_reflns_used 71563
_cell_measurement_temperature 120(2)
_cell_measurement_theta_max 30.95
_cell_measurement_theta_min 2.06
_cell_volume 4481.17(17)
_computing_cell_refinement
;
X-Area Recipe 1.36.0.0 (STOE, 2020)
;
_computing_data_collection
;
X-Area Pilatus3_SV 1.31.170.0 (STOE, 2020)
;
_computing_data_reduction
;
X-Area Integrate 1.78.3.0 (STOE, 2020)
X-Area LANA 1.83.8.0 (STOE, 2020)
;
_computing_structure_refinement 'SHELXL-2018/3 (Sheldrick, 2018)'
_computing_structure_solution 'SHELXT 2018/2 (Sheldrick, 2018)'
_diffrn_ambient_temperature 120(2)
_diffrn_measured_fraction_theta_full 0.999
_diffrn_measured_fraction_theta_max 0.915
_diffrn_measurement_device_type 'STOE STADIVARI'
_diffrn_measurement_method 'rotation method, \w scans'
_diffrn_radiation_type MoK\a
_diffrn_radiation_wavelength 0.71073
_diffrn_reflns_av_R_equivalents 0.0475
_diffrn_reflns_av_unetI/netI 0.0393
_diffrn_reflns_Laue_measured_fraction_full 0.999
_diffrn_reflns_Laue_measured_fraction_max 0.915
_diffrn_reflns_limit_h_max 20
_diffrn_reflns_limit_h_min -19
_diffrn_reflns_limit_k_max 19
_diffrn_reflns_limit_k_min -18
_diffrn_reflns_limit_l_max 32
_diffrn_reflns_limit_l_min -30
_diffrn_reflns_number 84775
_diffrn_reflns_point_group_measured_fraction_full 0.999
_diffrn_reflns_point_group_measured_fraction_max 0.915
_diffrn_reflns_theta_full 25.242
_diffrn_reflns_theta_max 31.145
_diffrn_reflns_theta_min 2.062
_exptl_absorpt_coefficient_mu 0.682
_exptl_absorpt_correction_T_max 0.9168
_exptl_absorpt_correction_T_min 0.0644
_exptl_absorpt_correction_type multi-scan
_exptl_absorpt_process_details
;
STOE LANA, absorption correction by scaling of reflection intensities.
J. Koziskova, F. Hahn, J. Richter, J. Kozisek, "Comparison of different
absorption corrections on the model structure of tetrakis(\m~2~-acetato)-
diaqua-di-copper(II)", Acta Chimica Slovaca, vol. 9, no. 2, 2016, pp. 136 - 140.
Afterwards a spherical absorption correction was performed within STOE LANA.
;
_exptl_crystal_colour yellow
_exptl_crystal_density_diffrn 1.706
_exptl_crystal_description plate
_exptl_crystal_F_000 2328
_exptl_crystal_size_max 0.380
_exptl_crystal_size_mid 0.293
_exptl_crystal_size_min 0.160
_refine_diff_density_max 1.568
_refine_diff_density_min -0.675
_refine_diff_density_rms 0.082
_refine_ls_extinction_method none
_refine_ls_goodness_of_fit_ref 1.041
_refine_ls_hydrogen_treatment constr
_refine_ls_matrix_type full
_refine_ls_number_parameters 793
_refine_ls_number_reflns 13233
_refine_ls_number_restraints 139
_refine_ls_restrained_S_all 1.043
_refine_ls_R_factor_all 0.0618
_refine_ls_R_factor_gt 0.0420
_refine_ls_shift/su_max 0.002
_refine_ls_shift/su_mean 0.000
_refine_ls_structure_factor_coef Fsqd
_refine_ls_weighting_details 'w=1/[\s^2^(Fo^2^)+(0.0757P)^2^] where P=(Fo^2^+2Fc^2^)/3'
_refine_ls_weighting_scheme calc
_refine_ls_wR_factor_gt 0.1142
_refine_ls_wR_factor_ref 0.1213
_reflns_Friedel_coverage 0.000
_reflns_number_gt 9804
_reflns_number_total 13233
_reflns_threshold_expression 'I > 2\s(I)'
_cod_data_source_file d4sc05860g3.cif
_cod_data_source_block FR-Cr-bptp1
_cod_original_sg_symbol_H-M 'P 21/n'
_cod_original_formula_sum 'C35.50 H27 Cr F9 N7 O9.50 S7'
_cod_database_code 1573083
_shelx_shelxl_version_number 2018/3
_shelx_space_group_comment
;
The symmetry employed for this shelxl refinement is uniquely defined
by the following loop, which should always be used as a source of
symmetry information in preference to the above space-group names.
They are only intended as comments.
;
_shelx_estimated_absorpt_t_min 0.782
_shelx_estimated_absorpt_t_max 0.899

loop_
_space_group_symop_operation_xyz
'x, y, z'
'-x+1/2, y+1/2, -z+1/2'
'-x, -y, -z'
'x-1/2, -y-1/2, z-1/2'

loop_
_atom_site_label
_atom_site_type_symbol
_atom_site_fract_x
_atom_site_fract_y
_atom_site_fract_z
_atom_site_U_iso_or_equiv
_atom_site_adp_type
_atom_site_occupancy
_atom_site_site_symmetry_order
_atom_site_calc_flag
_atom_site_refinement_flags_posn
_atom_site_refinement_flags_adp
_atom_site_refinement_flags_occupancy
_atom_site_disorder_assembly
_atom_site_disorder_group
Cr1 Cr 0.50458(2) 0.65182(2) 0.23777(2) 0.01715(7) Uani 1 1 d . . . . .
S4 S 0.31513(3) 0.75917(4) 0.28878(2) 0.02214(10) Uani 1 1 d . . . . .
S5 S 0.35207(3) 0.46251(4) 0.25718(2) 0.02377(11) Uani 1 1 d . . . . .
S6 S 0.67653(3) 0.54937(4) 0.16216(2) 0.02506(11) Uani 1 1 d . . . . .
S7 S 0.67256(4) 0.83197(4) 0.24657(2) 0.02491(11) Uani 1 1 d . . . . .
N1 N 0.46062(11) 0.59864(12) 0.31621(7) 0.0188(3) Uani 1 1 d . . . . .
N2 N 0.51283(11) 0.50392(12) 0.20702(7) 0.0203(3) Uani 1 1 d . . . . .
N3 N 0.55469(12) 0.70262(13) 0.15991(7) 0.0249(3) Uani 1 1 d . . . . .
N5 N 0.49364(11) 0.79821(12) 0.26871(7) 0.0193(3) Uani 1 1 d . . . . .
N6 N 0.37660(12) 0.66496(12) 0.19429(7) 0.0223(3) Uani 1 1 d . . . . .
N7 N 0.63326(11) 0.64203(11) 0.27906(6) 0.0176(3) Uani 1 1 d . . . . .
C1 C 0.49272(13) 0.64372(14) 0.36660(8) 0.0210(4) Uani 1 1 d . . . . .
H1 H 0.536774 0.695398 0.364441 0.025 Uiso 1 1 calc R U . . .
C2 C 0.46427(14) 0.61788(16) 0.42067(8) 0.0254(4) Uani 1 1 d . . . . .
H2 H 0.487048 0.652334 0.454929 0.031 Uiso 1 1 calc R U . . .
C3 C 0.40197(15) 0.54094(18) 0.42433(9) 0.0305(5) Uani 1 1 d . . . . .
H3 H 0.381114 0.521960 0.461170 0.037 Uiso 1 1 calc R U . . .
C4 C 0.37038(14) 0.49190(17) 0.37362(9) 0.0274(4) Uani 1 1 d . . . . .
H4 H 0.328543 0.437910 0.375255 0.033 Uiso 1 1 calc R U . . .
C5 C 0.40079(13) 0.52287(14) 0.32031(8) 0.0204(4) Uani 1 1 d . . . . .
C6 C 0.44611(14) 0.43569(15) 0.21550(8) 0.0229(4) Uani 1 1 d . . . . .
C7 C 0.44419(16) 0.34105(16) 0.19049(10) 0.0310(5) Uani 1 1 d . . . . .
H7 H 0.396471 0.295536 0.197451 0.037 Uiso 1 1 calc R U . . .
C8 C 0.51272(17) 0.31399(18) 0.15531(11) 0.0375(5) Uani 1 1 d . . . . .
H8 H 0.512318 0.249882 0.137207 0.045 Uiso 1 1 calc R U . . .
C9 C 0.58200(16) 0.38132(17) 0.14673(10) 0.0317(5) Uani 1 1 d . . . . .
H9 H 0.630078 0.363902 0.122928 0.038 Uiso 1 1 calc R U . . .
C10 C 0.58032(14) 0.47402(15) 0.17321(8) 0.0240(4) Uani 1 1 d . . . . .
C11A C 0.62756(19) 0.6655(2) 0.13640(11) 0.0229(6) Uani 0.806(5) 1 d D . P A 1
C12A C 0.67045(17) 0.71179(17) 0.09161(10) 0.0320(7) Uani 0.806(5) 1 d D . P A 1
H12A H 0.721950 0.681969 0.075687 0.038 Uiso 0.806(5) 1 calc R U P A 1
C13A C 0.63628(17) 0.80311(18) 0.07046(11) 0.0421(9) Uani 0.806(5) 1 d D . P A 1
H13A H 0.665917 0.838017 0.040925 0.051 Uiso 0.806(5) 1 calc R U P A 1
C14A C 0.55961(16) 0.8423(2) 0.09253(11) 0.0368(8) Uani 0.806(5) 1 d D . P A 1
H14A H 0.534065 0.903073 0.077335 0.044 Uiso 0.806(5) 1 calc R U P A 1
C15A C 0.51995(18) 0.7922(2) 0.13714(11) 0.0274(7) Uani 0.806(5) 1 d D . P A 1
H15A H 0.467259 0.819947 0.152725 0.033 Uiso 0.806(5) 1 calc R U P A 1
C11B C 0.6230(4) 0.6406(3) 0.13119(14) 0.030(3) Uani 0.194(5) 1 d D U P A 2
C12B C 0.6549(3) 0.6719(2) 0.07867(14) 0.033(3) Uani 0.194(5) 1 d D U P A 2
H12B H 0.701623 0.635855 0.061072 0.039 Uiso 0.194(5) 1 calc R U P A 2
C13B C 0.6170(2) 0.7576(2) 0.05224(14) 0.040(3) Uani 0.194(5) 1 d D U P A 2
H13B H 0.639530 0.782640 0.017099 0.049 Uiso 0.194(5) 1 calc R U P A 2
C14B C 0.5470(2) 0.8056(3) 0.07726(14) 0.035(3) Uani 0.194(5) 1 d D U P A 2
H14B H 0.518637 0.862287 0.058761 0.042 Uiso 0.194(5) 1 calc R U P A 2
C15B C 0.5182(3) 0.7704(4) 0.12973(14) 0.031(4) Uani 0.194(5) 1 d D U P A 2
H15B H 0.465726 0.800895 0.143935 0.037 Uiso 0.194(5) 1 calc R U P A 2
C16 C 0.65822(14) 0.55373(14) 0.30545(8) 0.0196(4) Uani 1 1 d . . . . .
H16 H 0.612544 0.505219 0.311511 0.024 Uiso 1 1 calc R U . . .
C17 C 0.74728(14) 0.53206(15) 0.32373(8) 0.0226(4) Uani 1 1 d . . . . .
H17 H 0.762190 0.470977 0.343459 0.027 Uiso 1 1 calc R U . . .
C18 C 0.81452(14) 0.60081(17) 0.31283(9) 0.0268(4) Uani 1 1 d . . . . .
H18 H 0.876767 0.585625 0.322465 0.032 Uiso 1 1 calc R U . . .
C19 C 0.78988(14) 0.69142(16) 0.28785(9) 0.0242(4) Uani 1 1 d . . . . .
H19 H 0.834898 0.739979 0.280439 0.029 Uiso 1 1 calc R U . . .
C20 C 0.69831(13) 0.71121(14) 0.27355(8) 0.0206(4) Uani 1 1 d . . . . .
C21 C 0.56700(14) 0.86110(14) 0.27413(8) 0.0216(4) Uani 1 1 d . . . . .
C22 C 0.56217(15) 0.95632(15) 0.29800(9) 0.0268(4) Uani 1 1 d . . . . .
H22 H 0.615117 0.997048 0.302354 0.032 Uiso 1 1 calc R U . . .
C23 C 0.48030(16) 0.99162(16) 0.31536(10) 0.0308(5) Uani 1 1 d . . . . .
H23 H 0.475594 1.057287 0.330950 0.037 Uiso 1 1 calc R U . . .
C24 C 0.40547(15) 0.92975(16) 0.30965(9) 0.0274(4) Uani 1 1 d . . . . .
H24 H 0.348221 0.952526 0.321227 0.033 Uiso 1 1 calc R U . . .
C25 C 0.41388(13) 0.83397(14) 0.28693(8) 0.0206(4) Uani 1 1 d . . . . .
C26 C 0.30445(13) 0.70744(14) 0.21768(8) 0.0214(4) Uani 1 1 d . . . . .
C27 C 0.21817(14) 0.70922(15) 0.18885(9) 0.0247(4) Uani 1 1 d . . . . .
H27 H 0.168380 0.738476 0.207007 0.030 Uiso 1 1 calc R U . . .
C28 C 0.20585(15) 0.66783(17) 0.13343(9) 0.0293(4) Uani 1 1 d . . . . .
H28 H 0.147583 0.668460 0.112923 0.035 Uiso 1 1 calc R U . . .
C29 C 0.27977(16) 0.62550(17) 0.10835(9) 0.0306(5) Uani 1 1 d . . . . .
H29 H 0.273178 0.596881 0.070259 0.037 Uiso 1 1 calc R U . . .
C30 C 0.36329(15) 0.62559(16) 0.13966(8) 0.0270(4) Uani 1 1 d . . . . .
H30 H 0.413835 0.596715 0.122126 0.032 Uiso 1 1 calc R U . . .
S1 S 0.11675(4) 0.53292(4) 0.34112(2) 0.03187(13) Uani 1 1 d . . . . .
C31 C 0.12961(18) 0.5720(2) 0.41811(11) 0.0402(6) Uani 1 1 d . . . . .
F1A F 0.2134(8) 0.5693(11) 0.4420(4) 0.052(2) Uani 0.49(3) 1 d . . P B 1
F2A F 0.0785(9) 0.5275(14) 0.4525(5) 0.081(4) Uani 0.49(3) 1 d . . P B 1
F3A F 0.1085(11) 0.6733(7) 0.4221(5) 0.067(3) Uani 0.49(3) 1 d . . P B 1
F1B F 0.2110(9) 0.5925(14) 0.4349(6) 0.077(3) Uani 0.51(3) 1 d . . P B 2
F2B F 0.1056(8) 0.4936(7) 0.4533(4) 0.069(2) Uani 0.51(3) 1 d . . P B 2
F3B F 0.0722(11) 0.6385(15) 0.4308(3) 0.082(4) Uani 0.51(3) 1 d . . P B 2
O1 O 0.02013(13) 0.5291(2) 0.33086(9) 0.0655(7) Uani 1 1 d . . . . .
O2 O 0.15886(13) 0.43583(14) 0.34165(8) 0.0434(4) Uani 1 1 d . . . . .
O3 O 0.16472(19) 0.60838(16) 0.31194(9) 0.0637(6) Uani 1 1 d . . . . .
S2 S 0.58543(3) 0.26105(4) 0.34585(2) 0.02321(11) Uani 1 1 d . . . . .
C32A C 0.5797(3) 0.3223(3) 0.41727(18) 0.0249(9) Uani 0.723(6) 1 d D . P C 1
F4A F 0.5735(5) 0.4216(5) 0.4122(4) 0.0455(10) Uani 0.723(6) 1 d D . P C 1
F5A F 0.6514(2) 0.3029(2) 0.45355(13) 0.0503(10) Uani 0.723(6) 1 d D . P C 1
F6A F 0.5081(2) 0.2909(3) 0.44367(11) 0.0674(12) Uani 0.723(6) 1 d D . P C 1
O4A O 0.6542(6) 0.3202(6) 0.3204(4) 0.0417(18) Uani 0.55(2) 1 d . . P C 1
O5A O 0.4951(5) 0.2696(8) 0.3206(2) 0.059(3) Uani 0.55(2) 1 d . . P C 1
O6A O 0.6137(10) 0.1635(10) 0.3608(7) 0.055(3) Uani 0.55(2) 1 d . . P C 1
C32B C 0.6149(11) 0.3210(10) 0.4156(7) 0.048(4) Uani 0.277(6) 1 d D U P C 2
F4B F 0.6977(7) 0.3519(6) 0.4211(4) 0.077(4) Uani 0.277(6) 1 d D U P C 2
F5B F 0.5919(13) 0.2654(8) 0.4587(4) 0.117(6) Uani 0.277(6) 1 d D U P C 2
F6B F 0.5603(16) 0.4016(14) 0.4216(11) 0.068(5) Uani 0.277(6) 1 d D U P C 2
O4B O 0.6185(13) 0.3307(7) 0.3063(4) 0.056(3) Uani 0.45(2) 1 d . . P C 2
O5B O 0.4898(7) 0.2462(8) 0.3385(10) 0.087(4) Uani 0.45(2) 1 d . . P C 2
O6B O 0.6343(9) 0.1680(12) 0.3534(8) 0.042(3) Uani 0.45(2) 1 d . . P C 2
S3 S 0.30528(4) 0.19885(5) 0.54964(2) 0.03434(14) Uani 1 1 d . . . . .
F7 F 0.30641(16) 0.39393(13) 0.53856(8) 0.0677(5) Uani 1 1 d . . . . .
F8 F 0.23024(18) 0.31708(14) 0.46826(7) 0.0747(7) Uani 1 1 d . . . . .
F9 F 0.17481(14) 0.33199(17) 0.55220(8) 0.0696(6) Uani 1 1 d . . . . .
O7 O 0.38001(16) 0.19124(17) 0.51286(9) 0.0594(6) Uani 1 1 d . . . . .
O8 O 0.23457(16) 0.12650(16) 0.53751(8) 0.0544(6) Uani 1 1 d . . . . .
O9 O 0.32808(14) 0.21635(15) 0.61064(7) 0.0459(5) Uani 1 1 d . . . . .
C33 C 0.2517(2) 0.3157(2) 0.52549(11) 0.0467(7) Uani 1 1 d . . . . .
N100 N 0.7424(4) 0.1346(4) 0.5705(3) 0.1345(19) Uani 1 1 d . . . . .
C101 C 0.6833(4) 0.1062(4) 0.5439(3) 0.0968(17) Uani 1 1 d . . . . .
C102 C 0.6054(5) 0.0685(4) 0.5105(3) 0.122(2) Uani 1 1 d . . . . .
H10A H 0.595719 -0.001827 0.520676 0.183 Uiso 1 1 calc R U . . .
H10B H 0.615226 0.073724 0.468614 0.183 Uiso 1 1 calc R U . . .
H10C H 0.551704 0.107917 0.519135 0.183 Uiso 1 1 calc R U . . .
C201 C -0.0359(6) -0.0034(6) 0.50598(19) 0.088(6) Uani 0.267(2) 1 d D U P D -1
H20A H -0.042577 -0.076063 0.510314 0.132 Uiso 0.267(2) 1 calc R U P D -1
H20B H 0.028411 0.013018 0.502491 0.132 Uiso 0.267(2) 1 calc R U P D -1
H20C H -0.071617 0.019047 0.470713 0.132 Uiso 0.267(2) 1 calc R U P D -1
O10A O -0.0659(4) 0.0431(4) 0.55328(17) 0.056(2) Uani 0.267(2) 1 d D U P D -1
H10D H -0.074628 0.104068 0.545687 0.084 Uiso 0.267(2) 1 calc R U P D -1
C211 C 0.0335(3) 0.0943(5) 0.4749(3) 0.066(4) Uani 0.233(2) 1 d D U P E -2
H21A H 0.031269 0.165203 0.485876 0.099 Uiso 0.233(2) 1 calc R U P E -2
H21B H 0.026841 0.088211 0.432094 0.099 Uiso 0.233(2) 1 calc R U P E -2
H21C H 0.091931 0.065563 0.489416 0.099 Uiso 0.233(2) 1 calc R U P E -2
O10B O -0.0348(3) 0.0446(5) 0.4985(3) 0.056(3) Uani 0.233(2) 1 d D U P E -2
H10E H -0.045497 0.071122 0.530694 0.083 Uiso 0.233(2) 1 calc R U P E -2

loop_
_atom_site_aniso_label
_atom_site_aniso_U_11
_atom_site_aniso_U_22
_atom_site_aniso_U_33
_atom_site_aniso_U_23
_atom_site_aniso_U_13
_atom_site_aniso_U_12
Cr1 0.01944(15) 0.01825(15) 0.01362(13) -0.00052(10) 0.00001(10) 0.00068(11)
S4 0.0198(2) 0.0247(2) 0.0216(2) -0.00453(17) -0.00083(17) 0.00236(17)
S5 0.0208(2) 0.0253(2) 0.0252(2) -0.00561(18) 0.00162(18) -0.00329(18)
S6 0.0232(2) 0.0306(3) 0.0220(2) -0.00366(18) 0.00545(18) 0.00176(19)
S7 0.0247(2) 0.0215(2) 0.0288(2) 0.00692(18) 0.00368(19) -0.00234(18)
N1 0.0205(8) 0.0189(7) 0.0170(7) -0.0011(6) 0.0015(6) 0.0015(6)
N2 0.0223(8) 0.0218(8) 0.0168(7) -0.0035(6) 0.0003(6) 0.0005(6)
N3 0.0275(9) 0.0303(9) 0.0168(7) 0.0037(6) 0.0011(6) 0.0010(7)
N5 0.0228(8) 0.0175(7) 0.0172(7) 0.0004(6) -0.0020(6) 0.0007(6)
N6 0.0238(8) 0.0257(8) 0.0166(7) -0.0021(6) -0.0037(6) 0.0013(7)
N7 0.0195(7) 0.0184(7) 0.0148(7) 0.0001(5) 0.0005(6) 0.0011(6)
C1 0.0231(9) 0.0213(9) 0.0185(8) -0.0016(7) 0.0003(7) 0.0024(7)
C2 0.0282(10) 0.0318(11) 0.0162(8) -0.0014(7) 0.0015(7) 0.0032(8)
C3 0.0311(11) 0.0408(12) 0.0203(9) 0.0042(8) 0.0064(8) 0.0002(9)
C4 0.0254(10) 0.0310(11) 0.0262(10) 0.0050(8) 0.0037(8) -0.0039(8)
C5 0.0192(9) 0.0207(9) 0.0211(8) -0.0016(7) 0.0011(7) 0.0009(7)
C6 0.0219(9) 0.0241(9) 0.0222(9) -0.0046(7) -0.0021(7) -0.0001(7)
C7 0.0305(11) 0.0278(11) 0.0343(11) -0.0112(9) -0.0002(9) -0.0041(9)
C8 0.0373(13) 0.0322(12) 0.0431(13) -0.0214(10) 0.0029(10) -0.0013(10)
C9 0.0296(11) 0.0369(12) 0.0288(10) -0.0127(9) 0.0024(8) 0.0030(9)
C10 0.0247(9) 0.0285(10) 0.0185(8) -0.0056(7) -0.0002(7) 0.0016(8)
C11A 0.0270(15) 0.0258(14) 0.0158(11) 0.0014(9) 0.0001(10) 0.0009(10)
C12A 0.0331(15) 0.0396(17) 0.0241(13) 0.0056(12) 0.0078(11) 0.0042(13)
C13A 0.052(2) 0.046(2) 0.0294(15) 0.0167(14) 0.0112(14) 0.0040(15)
C14A 0.0432(18) 0.0388(18) 0.0281(15) 0.0117(13) 0.0008(13) 0.0061(14)
C15A 0.0325(18) 0.0284(14) 0.0209(13) 0.0043(11) -0.0015(11) 0.0064(12)
C11B 0.038(7) 0.038(7) 0.015(4) -0.002(4) 0.003(4) -0.013(5)
C12B 0.036(5) 0.044(5) 0.017(4) 0.005(4) 0.004(4) -0.005(4)
C13B 0.048(5) 0.050(6) 0.024(5) 0.013(4) 0.005(4) -0.001(4)
C14B 0.041(5) 0.045(6) 0.018(4) 0.012(4) -0.001(4) -0.005(4)
C15B 0.035(7) 0.041(7) 0.016(4) 0.007(4) -0.003(4) -0.009(5)
C16 0.0254(9) 0.0182(9) 0.0156(8) 0.0006(6) 0.0033(7) 0.0026(7)
C17 0.0269(10) 0.0236(9) 0.0173(8) -0.0015(7) 0.0007(7) 0.0067(8)
C18 0.0214(10) 0.0347(11) 0.0241(9) -0.0031(8) 0.0013(7) 0.0060(8)
C19 0.0202(9) 0.0297(10) 0.0231(9) -0.0018(8) 0.0030(7) -0.0015(8)
C20 0.0230(9) 0.0224(9) 0.0165(8) 0.0014(7) 0.0029(7) 0.0007(7)
C21 0.0258(10) 0.0196(9) 0.0188(8) 0.0038(7) -0.0017(7) -0.0007(7)
C22 0.0321(11) 0.0202(9) 0.0276(10) 0.0012(7) -0.0026(8) -0.0029(8)
C23 0.0357(12) 0.0217(10) 0.0342(11) -0.0065(8) -0.0034(9) 0.0001(9)
C24 0.0287(11) 0.0241(10) 0.0292(10) -0.0048(8) -0.0007(8) 0.0038(8)
C25 0.0219(9) 0.0217(9) 0.0177(8) -0.0014(7) -0.0032(7) 0.0017(7)
C26 0.0226(9) 0.0211(9) 0.0201(8) 0.0004(7) -0.0028(7) 0.0002(7)
C27 0.0216(9) 0.0260(10) 0.0258(9) 0.0008(8) -0.0045(8) 0.0011(8)
C28 0.0288(11) 0.0324(11) 0.0250(10) 0.0019(8) -0.0095(8) -0.0022(9)
C29 0.0363(12) 0.0347(11) 0.0196(9) -0.0008(8) -0.0072(8) -0.0017(9)
C30 0.0327(11) 0.0315(11) 0.0164(8) -0.0030(7) -0.0027(8) 0.0025(9)
S1 0.0296(3) 0.0372(3) 0.0283(3) -0.0043(2) -0.0012(2) 0.0048(2)
C31 0.0351(13) 0.0490(15) 0.0355(12) -0.0083(11) -0.0061(10) 0.0131(11)
F1A 0.036(3) 0.087(6) 0.030(3) -0.011(3) -0.0098(19) 0.026(4)
F2A 0.072(6) 0.128(9) 0.046(4) -0.040(5) 0.033(3) -0.057(6)
F3A 0.104(7) 0.049(3) 0.043(4) -0.018(2) -0.024(4) 0.038(3)
F1B 0.053(5) 0.094(7) 0.081(7) -0.059(5) -0.008(4) -0.015(4)
F2B 0.101(5) 0.077(4) 0.027(3) 0.009(3) -0.017(3) -0.002(4)
F3B 0.101(7) 0.110(9) 0.034(2) -0.015(4) -0.005(3) 0.080(6)
O1 0.0294(10) 0.125(2) 0.0409(11) -0.0215(12) -0.0105(8) 0.0241(12)
O2 0.0425(10) 0.0392(10) 0.0468(10) -0.0132(8) -0.0106(8) 0.0066(8)
O3 0.1040(19) 0.0485(12) 0.0392(11) 0.0000(9) 0.0079(11) -0.0229(12)
S2 0.0236(2) 0.0242(2) 0.0221(2) -0.00047(18) 0.00337(18) -0.00257(18)
C32A 0.0257(19) 0.030(2) 0.0195(15) -0.0023(12) 0.0059(14) 0.0025(16)
F4A 0.072(2) 0.0256(19) 0.041(2) -0.0051(15) 0.0173(16) 0.0154(16)
F5A 0.0528(17) 0.0562(19) 0.0382(17) -0.0213(14) -0.0250(14) 0.0227(13)
F6A 0.071(2) 0.101(2) 0.0337(13) -0.0174(13) 0.0296(13) -0.0425(18)
O4A 0.054(4) 0.036(2) 0.039(4) -0.013(2) 0.033(3) -0.017(2)
O5A 0.030(3) 0.122(7) 0.022(3) -0.017(2) -0.0147(15) 0.016(3)
O6A 0.104(8) 0.020(3) 0.040(3) -0.005(2) -0.008(5) -0.014(4)
C32B 0.071(8) 0.027(5) 0.048(6) 0.007(4) 0.028(7) 0.026(6)
F4B 0.087(6) 0.067(5) 0.070(6) -0.035(4) -0.049(5) 0.018(4)
F5B 0.243(17) 0.081(7) 0.030(4) 0.006(4) 0.026(8) 0.041(9)
F6B 0.105(11) 0.043(8) 0.056(9) -0.009(6) 0.009(7) 0.033(8)
O4B 0.110(9) 0.028(3) 0.032(3) -0.004(2) 0.019(4) -0.027(5)
O5B 0.029(3) 0.042(4) 0.190(12) -0.040(6) 0.005(6) -0.004(2)
O6B 0.043(4) 0.032(6) 0.048(6) -0.016(4) -0.018(4) 0.023(4)
S3 0.0454(3) 0.0393(3) 0.0191(2) -0.0015(2) 0.0079(2) -0.0139(3)
F7 0.1055(16) 0.0389(9) 0.0585(11) -0.0027(8) 0.0032(10) -0.0142(10)
F8 0.139(2) 0.0584(11) 0.0251(8) 0.0015(7) -0.0095(10) 0.0134(12)
F9 0.0650(13) 0.0917(15) 0.0516(11) -0.0041(10) -0.0002(9) 0.0221(11)
O7 0.0697(15) 0.0623(13) 0.0502(12) 0.0049(10) 0.0349(11) 0.0012(11)
O8 0.0730(14) 0.0542(12) 0.0349(9) 0.0054(8) -0.0052(9) -0.0348(11)
O9 0.0591(12) 0.0534(11) 0.0242(8) -0.0070(7) -0.0052(8) -0.0030(9)
C33 0.0669(19) 0.0479(15) 0.0255(11) -0.0026(10) 0.0040(12) -0.0018(14)
N100 0.143(5) 0.114(4) 0.146(5) 0.009(3) 0.005(4) -0.016(4)
C101 0.079(3) 0.090(3) 0.123(4) 0.052(3) 0.014(3) -0.009(3)
C102 0.163(6) 0.066(3) 0.144(5) 0.030(3) 0.063(5) 0.030(3)
C201 0.078(8) 0.111(10) 0.071(8) -0.001(7) -0.022(7) -0.009(8)
O10A 0.055(4) 0.077(5) 0.036(4) 0.011(3) 0.001(3) -0.022(4)
C211 0.057(7) 0.084(8) 0.058(7) -0.003(6) 0.001(6) -0.010(6)
O10B 0.069(6) 0.064(6) 0.029(4) 0.012(4) -0.025(4) 0.021(4)

loop_
_atom_type_symbol
_atom_type_description
_atom_type_scat_dispersion_real
_atom_type_scat_dispersion_imag
_atom_type_scat_source
C C 0.0033 0.0016 'International Tables Vol C Tables 4.2.6.8 and 6.1.1.4'
H H 0.0000 0.0000 'International Tables Vol C Tables 4.2.6.8 and 6.1.1.4'
Cr Cr 0.3209 0.6236 'International Tables Vol C Tables 4.2.6.8 and 6.1.1.4'
F F 0.0171 0.0103 'International Tables Vol C Tables 4.2.6.8 and 6.1.1.4'
N N 0.0061 0.0033 'International Tables Vol C Tables 4.2.6.8 and 6.1.1.4'
O O 0.0106 0.0060 'International Tables Vol C Tables 4.2.6.8 and 6.1.1.4'
S S 0.1246 0.1234 'International Tables Vol C Tables 4.2.6.8 and 6.1.1.4'

loop_
_geom_angle_atom_site_label_1
_geom_angle_atom_site_label_2
_geom_angle_atom_site_label_3
_geom_angle
_geom_angle_site_symmetry_1
_geom_angle_site_symmetry_3
_geom_angle_publ_flag
N7 Cr1 N1 84.97(6) . . ?
N7 Cr1 N6 178.15(7) . . ?
N1 Cr1 N6 96.75(7) . . ?
N7 Cr1 N3 92.59(7) . . ?
N1 Cr1 N3 177.38(7) . . ?
N6 Cr1 N3 85.70(7) . . ?
N7 Cr1 N5 89.61(6) . . ?
N1 Cr1 N5 89.50(6) . . ?
N6 Cr1 N5 89.73(6) . . ?
N3 Cr1 N5 91.44(7) . . ?
N7 Cr1 N2 91.26(6) . . ?
N1 Cr1 N2 89.81(6) . . ?
N6 Cr1 N2 89.42(6) . . ?
N3 Cr1 N2 89.30(7) . . ?
N5 Cr1 N2 178.83(7) . . ?
C26 S4 C25 102.83(9) . . ?
C5 S5 C6 104.08(9) . . ?
C11B S6 C10 96.9(2) . . ?
C10 S6 C11A 103.29(12) . . ?
C20 S7 C21 104.58(9) . . ?
C5 N1 C1 117.76(16) . . ?
C5 N1 Cr1 124.05(12) . . ?
C1 N1 Cr1 118.19(13) . . ?
C10 N2 C6 116.50(17) . . ?
C10 N2 Cr1 121.80(13) . . ?
C6 N2 Cr1 121.43(13) . . ?
C11A N3 C15A 117.17(19) . . ?
C15B N3 C11B 116.1(2) . . ?
C15B N3 Cr1 123.27(18) . . ?
C11A N3 Cr1 124.49(14) . . ?
C15A N3 Cr1 117.25(15) . . ?
C11B N3 Cr1 118.94(15) . . ?
C25 N5 C21 116.78(16) . . ?
C25 N5 Cr1 121.36(13) . . ?
C21 N5 Cr1 121.79(13) . . ?
C26 N6 C30 117.34(17) . . ?
C26 N6 Cr1 124.04(12) . . ?
C30 N6 Cr1 118.59(14) . . ?
C20 N7 C16 117.57(16) . . ?
C20 N7 Cr1 123.55(12) . . ?
C16 N7 Cr1 118.01(13) . . ?
N1 C1 C2 122.88(19) . . ?
N1 C1 H1 118.6 . . ?
C2 C1 H1 118.6 . . ?
C1 C2 C3 118.90(19) . . ?
C1 C2 H2 120.6 . . ?
C3 C2 H2 120.6 . . ?
C2 C3 C4 119.15(19) . . ?
C2 C3 H3 120.4 . . ?
C4 C3 H3 120.4 . . ?
C3 C4 C5 118.99(19) . . ?
C3 C4 H4 120.5 . . ?
C5 C4 H4 120.5 . . ?
N1 C5 C4 122.28(17) . . ?
N1 C5 S5 121.17(14) . . ?
C4 C5 S5 116.45(15) . . ?
N2 C6 C7 123.03(19) . . ?
N2 C6 S5 122.62(14) . . ?
C7 C6 S5 114.30(16) . . ?
C8 C7 C6 118.9(2) . . ?
C8 C7 H7 120.5 . . ?
C6 C7 H7 120.5 . . ?
C7 C8 C9 119.2(2) . . ?
C7 C8 H8 120.4 . . ?
C9 C8 H8 120.4 . . ?
C10 C9 C8 119.0(2) . . ?
C10 C9 H9 120.5 . . ?
C8 C9 H9 120.5 . . ?
N2 C10 C9 123.3(2) . . ?
N2 C10 S6 122.50(15) . . ?
C9 C10 S6 114.16(16) . . ?
N3 C11A C12A 123.7(2) . . ?
N3 C11A S6 120.49(17) . . ?
C12A C11A S6 115.81(18) . . ?
C11A C12A C13A 118.4(2) . . ?
C11A C12A H12A 120.8 . . ?
C13A C12A H12A 120.8 . . ?
C14A C13A C12A 119.5(2) . . ?
C14A C13A H13A 120.2 . . ?
C12A C13A H13A 120.2 . . ?
C13A C14A C15A 119.1(2) . . ?
C13A C14A H14A 120.4 . . ?
C15A C14A H14A 120.4 . . ?
C14A C15A N3 122.0(2) . . ?
C14A C15A H15A 119.0 . . ?
N3 C15A H15A 119.0 . . ?
C12B C11B N3 119.6(2) . . ?
C12B C11B S6 115.5(3) . . ?
N3 C11B S6 123.9(2) . . ?
C11B C12B C13B 118.4(2) . . ?
C11B C12B H12B 120.8 . . ?
C13B C12B H12B 120.8 . . ?
C14B C13B C12B 119.5(2) . . ?
C14B C13B H13B 120.2 . . ?
C12B C13B H13B 120.2 . . ?
C13B C14B C15B 119.1(2) . . ?
C13B C14B H14B 120.4 . . ?
C15B C14B H14B 120.4 . . ?
N3 C15B C14B 125.9(3) . . ?
N3 C15B H15B 117.1 . . ?
C14B C15B H15B 117.1 . . ?
N7 C16 C17 122.54(18) . . ?
N7 C16 H16 118.7 . . ?
C17 C16 H16 118.7 . . ?
C16 C17 C18 118.90(18) . . ?
C16 C17 H17 120.6 . . ?
C18 C17 H17 120.6 . . ?
C19 C18 C17 119.01(19) . . ?
C19 C18 H18 120.5 . . ?
C17 C18 H18 120.5 . . ?
C18 C19 C20 119.28(19) . . ?
C18 C19 H19 120.4 . . ?
C20 C19 H19 120.4 . . ?
N7 C20 C19 122.28(18) . . ?
N7 C20 S7 121.64(14) . . ?
C19 C20 S7 116.07(15) . . ?
N5 C21 C22 122.50(19) . . ?
N5 C21 S7 122.93(15) . . ?
C22 C21 S7 114.41(16) . . ?
C23 C22 C21 119.7(2) . . ?
C23 C22 H22 120.1 . . ?
C21 C22 H22 120.1 . . ?
C24 C23 C22 118.58(19) . . ?
C24 C23 H23 120.7 . . ?
C22 C23 H23 120.7 . . ?
C23 C24 C25 119.8(2) . . ?
C23 C24 H24 120.1 . . ?
C25 C24 H24 120.1 . . ?
N5 C25 C24 122.59(18) . . ?
N5 C25 S4 122.59(14) . . ?
C24 C25 S4 114.65(16) . . ?
N6 C26 C27 122.58(18) . . ?
N6 C26 S4 120.45(14) . . ?
C27 C26 S4 116.92(15) . . ?
C28 C27 C26 119.2(2) . . ?
C28 C27 H27 120.4 . . ?
C26 C27 H27 120.4 . . ?
C27 C28 C29 118.94(19) . . ?
C27 C28 H28 120.5 . . ?
C29 C28 H28 120.5 . . ?
C30 C29 C28 118.83(19) . . ?
C30 C29 H29 120.6 . . ?
C28 C29 H29 120.6 . . ?
N6 C30 C29 123.1(2) . . ?
N6 C30 H30 118.4 . . ?
C29 C30 H30 118.4 . . ?
O3 S1 O1 117.99(16) . . ?
O3 S1 O2 114.53(14) . . ?
O1 S1 O2 113.21(14) . . ?
O3 S1 C31 103.10(13) . . ?
O1 S1 C31 101.90(12) . . ?
O2 S1 C31 103.37(11) . . ?
F1B C31 F3B 114.3(9) . . ?
F2A C31 F1A 108.0(9) . . ?
F1B C31 F2B 105.2(8) . . ?
F3B C31 F2B 101.2(6) . . ?
F2A C31 F3A 105.6(6) . . ?
F1A C31 F3A 101.9(7) . . ?
F1B C31 S1 112.9(6) . . ?
F2A C31 S1 115.7(4) . . ?
F3B C31 S1 112.9(4) . . ?
F1A C31 S1 115.1(5) . . ?
F2B C31 S1 109.3(5) . . ?
F3A C31 S1 109.2(5) . . ?
O6A S2 O5A 115.4(7) . . ?
O4B S2 O5B 113.5(6) . . ?
O6A S2 O4A 113.7(6) . . ?
O5A S2 O4A 117.2(4) . . ?
O4B S2 O6B 117.1(8) . . ?
O5B S2 O6B 112.2(7) . . ?
O4B S2 C32B 101.7(6) . . ?
O5B S2 C32B 110.1(9) . . ?
O6B S2 C32B 100.7(8) . . ?
O6A S2 C32A 103.1(7) . . ?
O5A S2 C32A 103.3(3) . . ?
O4A S2 C32A 101.1(4) . . ?
F6A C32A F5A 106.2(4) . . ?
F6A C32A F4A 107.7(4) . . ?
F5A C32A F4A 107.2(5) . . ?
F6A C32A S2 110.7(3) . . ?
F5A C32A S2 112.9(3) . . ?
F4A C32A S2 111.8(4) . . ?
F4B C32B F5B 113.8(17) . . ?
F4B C32B F6B 107.5(15) . . ?
F5B C32B F6B 101.0(13) . . ?
F4B C32B S2 113.5(9) . . ?
F5B C32B S2 111.0(11) . . ?
F6B C32B S2 109.3(16) . . ?
O7 S3 O9 116.37(14) . . ?
O7 S3 O8 114.52(14) . . ?
O9 S3 O8 114.75(12) . . ?
O7 S3 C33 102.56(13) . . ?
O9 S3 C33 103.03(12) . . ?
O8 S3 C33 102.92(14) . . ?
F8 C33 F9 107.2(3) . . ?
F8 C33 F7 108.0(2) . . ?
F9 C33 F7 106.6(2) . . ?
F8 C33 S3 112.5(2) . . ?
F9 C33 S3 111.4(2) . . ?
F7 C33 S3 111.0(2) . . ?
N100 C101 C102 178.7(7) . . ?
C101 C102 H10A 109.5 . . ?
C101 C102 H10B 109.5 . . ?
H10A C102 H10B 109.5 . . ?
C101 C102 H10C 109.5 . . ?
H10A C102 H10C 109.5 . . ?
H10B C102 H10C 109.5 . . ?
O10A C201 H20A 109.5 . . ?
O10A C201 H20B 109.5 . . ?
H20A C201 H20B 109.5 . . ?
O10A C201 H20C 109.5 . . ?
H20A C201 H20C 109.5 . . ?
H20B C201 H20C 109.5 . . ?
C201 O10A H10D 109.5 . . ?
O10B C211 H21A 109.5 . . ?
O10B C211 H21B 109.5 . . ?
H21A C211 H21B 109.5 . . ?
O10B C211 H21C 109.5 . . ?
H21A C211 H21C 109.5 . . ?
H21B C211 H21C 109.5 . . ?
C211 O10B H10E 109.5 . . ?

loop_
_geom_bond_atom_site_label_1
_geom_bond_atom_site_label_2
_geom_bond_distance
_geom_bond_site_symmetry_2
_geom_bond_publ_flag
Cr1 N7 2.0639(16) . ?
Cr1 N1 2.0723(16) . ?
Cr1 N6 2.0785(16) . ?
Cr1 N3 2.0852(17) . ?
Cr1 N5 2.0868(16) . ?
Cr1 N2 2.1006(16) . ?
S4 C26 1.7636(19) . ?
S4 C25 1.766(2) . ?
S5 C5 1.7632(19) . ?
S5 C6 1.769(2) . ?
S6 C11B 1.591(3) . ?
S6 C10 1.769(2) . ?
S6 C11A 1.792(3) . ?
S7 C20 1.757(2) . ?
S7 C21 1.759(2) . ?
N1 C5 1.348(2) . ?
N1 C1 1.357(2) . ?
N2 C10 1.359(3) . ?
N2 C6 1.362(3) . ?
N3 C15B 1.238(4) . ?
N3 C11A 1.327(3) . ?
N3 C15A 1.387(3) . ?
N3 C11B 1.488(4) . ?
N5 C25 1.358(3) . ?
N5 C21 1.367(3) . ?
N6 C26 1.346(3) . ?
N6 C30 1.357(2) . ?
N7 C20 1.342(2) . ?
N7 C16 1.363(2) . ?
C1 C2 1.376(3) . ?
C1 H1 0.9500 . ?
C2 C3 1.383(3) . ?
C2 H2 0.9500 . ?
C3 C4 1.385(3) . ?
C3 H3 0.9500 . ?
C4 C5 1.389(3) . ?
C4 H4 0.9500 . ?
C6 C7 1.385(3) . ?
C7 C8 1.380(3) . ?
C7 H7 0.9500 . ?
C8 C9 1.383(3) . ?
C8 H8 0.9500 . ?
C9 C10 1.378(3) . ?
C9 H9 0.9500 . ?
C11A C12A 1.384(3) . ?
C12A C13A 1.392(3) . ?
C12A H12A 0.9500 . ?
C13A C14A 1.370(3) . ?
C13A H13A 0.9500 . ?
C14A C15A 1.381(3) . ?
C14A H14A 0.9500 . ?
C15A H15A 0.9500 . ?
C11B C12B 1.384(3) . ?
C12B C13B 1.392(3) . ?
C12B H12B 0.9500 . ?
C13B C14B 1.370(3) . ?
C13B H13B 0.9500 . ?
C14B C15B 1.381(3) . ?
C14B H14B 0.9500 . ?
C15B H15B 0.9500 . ?
C16 C17 1.380(3) . ?
C16 H16 0.9500 . ?
C17 C18 1.384(3) . ?
C17 H17 0.9500 . ?
C18 C19 1.375(3) . ?
C18 H18 0.9500 . ?
C19 C20 1.391(3) . ?
C19 H19 0.9500 . ?
C21 C22 1.386(3) . ?
C22 C23 1.377(3) . ?
C22 H22 0.9500 . ?
C23 C24 1.376(3) . ?
C23 H23 0.9500 . ?
C24 C25 1.388(3) . ?
C24 H24 0.9500 . ?
C26 C27 1.392(3) . ?
C27 C28 1.383(3) . ?
C27 H27 0.9500 . ?
C28 C29 1.384(3) . ?
C28 H28 0.9500 . ?
C29 C30 1.381(3) . ?
C29 H29 0.9500 . ?
C30 H30 0.9500 . ?
S1 O3 1.421(2) . ?
S1 O1 1.427(2) . ?
S1 O2 1.4356(19) . ?
S1 C31 1.834(3) . ?
C31 F1B 1.264(12) . ?
C31 F2A 1.271(9) . ?
C31 F3B 1.272(8) . ?
C31 F1A 1.316(11) . ?
C31 F2B 1.379(9) . ?
C31 F3A 1.391(8) . ?
S2 O6A 1.401(13) . ?
S2 O4B 1.406(9) . ?
S2 O5A 1.418(7) . ?
S2 O5B 1.421(10) . ?
S2 O4A 1.437(7) . ?
S2 O6B 1.439(12) . ?
S2 C32B 1.812(16) . ?
S2 C32A 1.833(4) . ?
C32A F6A 1.317(5) . ?
C32A F5A 1.324(4) . ?
C32A F4A 1.333(7) . ?
C32B F4B 1.285(14) . ?
C32B F5B 1.296(13) . ?
C32B F6B 1.355(17) . ?
S3 O7 1.432(2) . ?
S3 O9 1.4323(17) . ?
S3 O8 1.4330(19) . ?
S3 C33 1.816(3) . ?
F7 C33 1.340(3) . ?
F8 C33 1.326(3) . ?
F9 C33 1.339(4) . ?
N100 C101 1.097(7) . ?
C101 C102 1.426(8) . ?
C102 H10A 0.9800 . ?
C102 H10B 0.9800 . ?
C102 H10C 0.9800 . ?
C201 O10A 1.347(6) . ?
C201 H20A 0.9800 . ?
C201 H20B 0.9800 . ?
C201 H20C 0.9800 . ?
O10A H10D 0.8400 . ?
C211 O10B 1.347(6) . ?
C211 H21A 0.9800 . ?
C211 H21B 0.9800 . ?
C211 H21C 0.9800 . ?
O10B H10E 0.8400 . ?

loop_
_geom_hbond_atom_site_label_D
_geom_hbond_atom_site_label_H
_geom_hbond_atom_site_label_A
_geom_hbond_distance_DH
_geom_hbond_distance_HA
_geom_hbond_distance_DA
_geom_hbond_angle_DHA
_geom_hbond_site_symmetry_A
_geom_hbond_publ_flag
C1 H1 O9 0.95 2.35 3.245(3) 157.1 3_666 yes
C2 H2 F6A^a 0.95 2.44 3.332(3) 157.2 3_666 yes
C2 H2 F5B^b 0.95 2.60 3.320(9) 132.8 3_666 yes
C4 H4 O2 0.95 2.56 3.239(3) 128.1 . yes
C7 H7 O3 0.95 2.66 3.492(3) 146.8 2_545 yes
C9 H9 O8 0.95 2.57 3.470(3) 158.5 4_665 yes
C12A^a H12A^a F5A^a 0.95 2.59 3.128(4) 116.5 2_655 yes
C14A^a H14A^a F2A^a 0.95 2.41 3.319(9) 159.9 2 yes
C15A^a H15A^a O2 0.95 2.43 3.318(3) 156.2 2 yes
C14B^b H14B^b F2B^b 0.95 2.53 3.408(10) 153.1 2 yes
C15B^b H15B^b O2 0.95 2.61 3.511(4) 159.2 2 yes
C16 H16 O4A^a 0.95 2.55 3.135(9) 120.2 . yes
C16 H16 O4B^b 0.95 2.33 3.033(10) 130.0 . yes
C17 H17 O4A^a 0.95 2.60 3.140(8) 116.7 . yes
C17 H17 F4B^b 0.95 2.61 3.388(12) 139.7 . yes
C19 H19 O4A^a 0.95 2.56 3.167(8) 122.2 2_655 yes
C19 H19 O4B^b 0.95 2.46 3.208(12) 135.6 2_655 yes
C22 H22 O6A^a 0.95 2.59 3.183(14) 120.6 1_565 yes
C22 H22 O6B^b 0.95 2.57 3.245(17) 128.3 1_565 yes
C27 H27 O5A^a 0.95 2.48 3.236(9) 136.1 2 yes
C27 H27 O5B^b 0.95 2.49 3.123(10) 124.2 2 yes
C29 H29 O8 0.95 2.49 3.328(3) 147.0 2 yes
C30 H30 O10A^a 0.95 2.47 3.213(6) 134.9 4_665 yes
C211^b H21C^b O8 0.98 2.44 3.231(6) 137.0 . yes

loop_
_geom_torsion_atom_site_label_1
_geom_torsion_atom_site_label_2
_geom_torsion_atom_site_label_3
_geom_torsion_atom_site_label_4
_geom_torsion
_geom_torsion_site_symmetry_1
_geom_torsion_site_symmetry_2
_geom_torsion_site_symmetry_3
_geom_torsion_site_symmetry_4
_geom_torsion_publ_flag
C5 N1 C1 C2 -2.5(3) . . . . ?
Cr1 N1 C1 C2 176.44(15) . . . . ?
N1 C1 C2 C3 1.7(3) . . . . ?
C1 C2 C3 C4 0.3(3) . . . . ?
C2 C3 C4 C5 -1.3(3) . . . . ?
C1 N1 C5 C4 1.4(3) . . . . ?
Cr1 N1 C5 C4 -177.50(15) . . . . ?
C1 N1 C5 S5 177.70(14) . . . . ?
Cr1 N1 C5 S5 -1.2(2) . . . . ?
C3 C4 C5 N1 0.5(3) . . . . ?
C3 C4 C5 S5 -175.99(17) . . . . ?
C6 S5 C5 N1 48.48(18) . . . . ?
C6 S5 C5 C4 -134.99(16) . . . . ?
C10 N2 C6 C7 -1.4(3) . . . . ?
Cr1 N2 C6 C7 172.76(16) . . . . ?
C10 N2 C6 S5 -178.88(14) . . . . ?
Cr1 N2 C6 S5 -4.7(2) . . . . ?
C5 S5 C6 N2 -45.01(18) . . . . ?
C5 S5 C6 C7 137.33(16) . . . . ?
N2 C6 C7 C8 0.0(3) . . . . ?
S5 C6 C7 C8 177.65(19) . . . . ?
C6 C7 C8 C9 1.0(4) . . . . ?
C7 C8 C9 C10 -0.5(4) . . . . ?
C6 N2 C10 C9 1.9(3) . . . . ?
Cr1 N2 C10 C9 -172.23(16) . . . . ?
C6 N2 C10 S6 -175.16(14) . . . . ?
Cr1 N2 C10 S6 10.7(2) . . . . ?
C8 C9 C10 N2 -1.0(3) . . . . ?
C8 C9 C10 S6 176.30(18) . . . . ?
C11B S6 C10 N2 -61.8(2) . . . . ?
C11A S6 C10 N2 -53.89(19) . . . . ?
C11B S6 C10 C9 120.9(2) . . . . ?
C11A S6 C10 C9 128.78(18) . . . . ?
C15A N3 C11A C12A 0.9(4) . . . . ?
Cr1 N3 C11A C12A -166.8(2) . . . . ?
C15A N3 C11A S6 -179.2(2) . . . . ?
Cr1 N3 C11A S6 13.2(3) . . . . ?
C10 S6 C11A N3 40.3(3) . . . . ?
C10 S6 C11A C12A -139.7(2) . . . . ?
N3 C11A C12A C13A 1.0(4) . . . . ?
S6 C11A C12A C13A -179.0(2) . . . . ?
C11A C12A C13A C14A -2.8(4) . . . . ?
C12A C13A C14A C15A 2.7(4) . . . . ?
C13A C14A C15A N3 -0.8(4) . . . . ?
C11A N3 C15A C14A -1.0(4) . . . . ?
Cr1 N3 C15A C14A 167.6(2) . . . . ?
C15B N3 C11B C12B 12.4(6) . . . . ?
Cr1 N3 C11B C12B 178.2(3) . . . . ?
C15B N3 C11B S6 -179.3(4) . . . . ?
Cr1 N3 C11B S6 -13.5(5) . . . . ?
C10 S6 C11B C12B -129.2(4) . . . . ?
C10 S6 C11B N3 62.1(4) . . . . ?
N3 C11B C12B C13B -4.5(7) . . . . ?
S6 C11B C12B C13B -173.7(4) . . . . ?
C11B C12B C13B C14B -2.9(6) . . . . ?
C12B C13B C14B C15B 2.9(6) . . . . ?
C11B N3 C15B C14B -13.3(7) . . . . ?
Cr1 N3 C15B C14B -178.5(4) . . . . ?
C13B C14B C15B N3 6.2(8) . . . . ?
C20 N7 C16 C17 -3.1(3) . . . . ?
Cr1 N7 C16 C17 166.57(14) . . . . ?
N7 C16 C17 C18 -2.6(3) . . . . ?
C16 C17 C18 C19 4.5(3) . . . . ?
C17 C18 C19 C20 -0.8(3) . . . . ?
C16 N7 C20 C19 7.1(3) . . . . ?
Cr1 N7 C20 C19 -161.98(14) . . . . ?
C16 N7 C20 S7 -173.97(13) . . . . ?
Cr1 N7 C20 S7 17.0(2) . . . . ?
C18 C19 C20 N7 -5.3(3) . . . . ?
C18 C19 C20 S7 175.75(15) . . . . ?
C21 S7 C20 N7 35.96(17) . . . . ?
C21 S7 C20 C19 -145.05(15) . . . . ?
C25 N5 C21 C22 1.2(3) . . . . ?
Cr1 N5 C21 C22 -175.88(14) . . . . ?
C25 N5 C21 S7 -173.85(13) . . . . ?
Cr1 N5 C21 S7 9.0(2) . . . . ?
C20 S7 C21 N5 -50.48(17) . . . . ?
C20 S7 C21 C22 134.08(15) . . . . ?
N5 C21 C22 C23 -2.3(3) . . . . ?
S7 C21 C22 C23 173.21(17) . . . . ?
C21 C22 C23 C24 1.5(3) . . . . ?
C22 C23 C24 C25 0.2(3) . . . . ?
C21 N5 C25 C24 0.5(3) . . . . ?
Cr1 N5 C25 C24 177.64(15) . . . . ?
C21 N5 C25 S4 -174.53(13) . . . . ?
Cr1 N5 C25 S4 2.6(2) . . . . ?
C23 C24 C25 N5 -1.2(3) . . . . ?
C23 C24 C25 S4 174.18(17) . . . . ?
C26 S4 C25 N5 -51.27(17) . . . . ?
C26 S4 C25 C24 133.32(15) . . . . ?
C30 N6 C26 C27 2.0(3) . . . . ?
Cr1 N6 C26 C27 -175.69(15) . . . . ?
C30 N6 C26 S4 179.25(15) . . . . ?
Cr1 N6 C26 S4 1.5(2) . . . . ?
C25 S4 C26 N6 48.50(18) . . . . ?
C25 S4 C26 C27 -134.12(16) . . . . ?
N6 C26 C27 C28 -1.5(3) . . . . ?
S4 C26 C27 C28 -178.77(16) . . . . ?
C26 C27 C28 C29 0.2(3) . . . . ?
C27 C28 C29 C30 0.3(3) . . . . ?
C26 N6 C30 C29 -1.5(3) . . . . ?
Cr1 N6 C30 C29 176.39(17) . . . . ?
C28 C29 C30 N6 0.3(3) . . . . ?
O3 S1 C31 F1B -48.9(10) . . . . ?
O1 S1 C31 F1B -171.7(10) . . . . ?
O2 S1 C31 F1B 70.6(10) . . . . ?
O3 S1 C31 F2A 167.3(11) . . . . ?
O1 S1 C31 F2A 44.5(11) . . . . ?
O2 S1 C31 F2A -73.2(11) . . . . ?
O3 S1 C31 F3B 82.6(12) . . . . ?
O1 S1 C31 F3B -40.2(12) . . . . ?
O2 S1 C31 F3B -157.9(12) . . . . ?
O3 S1 C31 F1A -65.6(7) . . . . ?
O1 S1 C31 F1A 171.6(7) . . . . ?
O2 S1 C31 F1A 53.9(7) . . . . ?
O3 S1 C31 F2B -165.6(6) . . . . ?
O1 S1 C31 F2B 71.6(6) . . . . ?
O2 S1 C31 F2B -46.0(6) . . . . ?
O3 S1 C31 F3A 48.3(8) . . . . ?
O1 S1 C31 F3A -74.5(8) . . . . ?
O2 S1 C31 F3A 167.8(8) . . . . ?
O6A S2 C32A F6A -73.9(7) . . . . ?
O5A S2 C32A F6A 46.6(6) . . . . ?
O4A S2 C32A F6A 168.3(5) . . . . ?
O6A S2 C32A F5A 45.0(8) . . . . ?
O5A S2 C32A F5A 165.6(6) . . . . ?
O4A S2 C32A F5A -72.8(6) . . . . ?
O6A S2 C32A F4A 166.1(8) . . . . ?
O5A S2 C32A F4A -73.4(7) . . . . ?
O4A S2 C32A F4A 48.3(7) . . . . ?
O4B S2 C32B F4B -48.4(13) . . . . ?
O5B S2 C32B F4B -169.0(11) . . . . ?
O6B S2 C32B F4B 72.4(12) . . . . ?
O4B S2 C32B F5B -178.0(14) . . . . ?
O5B S2 C32B F5B 61.4(15) . . . . ?
O6B S2 C32B F5B -57.1(14) . . . . ?
O4B S2 C32B F6B 71.5(14) . . . . ?
O5B S2 C32B F6B -49.1(14) . . . . ?
O6B S2 C32B F6B -167.6(13) . . . . ?
O7 S3 C33 F8 54.8(3) . . . . ?
O9 S3 C33 F8 176.0(2) . . . . ?
O8 S3 C33 F8 -64.4(3) . . . . ?
O7 S3 C33 F9 175.1(2) . . . . ?
O9 S3 C33 F9 -63.7(2) . . . . ?
O8 S3 C33 F9 55.9(2) . . . . ?
O7 S3 C33 F7 -66.4(2) . . . . ?
O9 S3 C33 F7 54.9(2) . . . . ?
O8 S3 C33 F7 174.47(19) . . . . ?
